data_1509574
loop_
_publ_author_name
'Fickenscher, T.'
'Poettgen, R.'

_publ_section_title
;
 Synthesis and Crystal Structures of REAgMg (RE = La, Ce, Nd, Eu, Gd, Tb,
 Ho, Tm, and Yb)
;
_journal_name_full 'Journal of Solid State Chemistry'
_journal_page_first 67
_journal_page_last 72
_journal_paper_doi 10.1006/jssc.2001.9268
_journal_volume 161
_journal_year 2001
_chemical_formula_sum 'Ag1.035 Mg0.965 Nd'
_chemical_name_systematic 'Nd Ag Mg'
_space_group_IT_number 189
_symmetry_space_group_name_Hall 'P -6 -2'
_symmetry_space_group_name_H-M 'P -6 2 m'
_cell_angle_alpha 90
_cell_angle_beta 90
_cell_angle_gamma 120
_cell_formula_units_Z 3
_cell_length_a 7.757
_cell_length_b 7.757
_cell_length_c 4.261
_cell_volume 222.039
_citation_journal_id_ASTM JSSCBI
_cod_data_source_file silver1-2_572.cif
_cod_data_source_block Ag1.035Mg0.965Nd1
_cod_original_cell_volume 222.0393
_cod_original_formula_sum 'Ag1.035 Mg0.965 Nd1'
_cod_database_code 1509574

loop_
_symmetry_equiv_pos_as_xyz
x,y,z
-x+y,-x,-z
-y,x-y,z
x,y,-z
-x+y,-x,z
-y,x-y,-z
y,x,z
x-y,-y,-z
-x,-x+y,z
y,x,-z
x-y,-y,z
-x,-x+y,-z

loop_
_atom_site_label
_atom_site_type_symbol
_atom_site_fract_x
_atom_site_fract_y
_atom_site_fract_z
_atom_site_occupancy
_atom_site_U_iso_or_equiv
Mg1 Mg 0.7564 0 0.5 0.965 0.0
Ag1 Ag 0.3333 0.6667 0.5 1 0.0
Nd1 Nd 0.41515 0 0 1 0.0
Ag3 Ag 0.7564 0 0.5 0.035 0.0
Ag2 Ag 0 0 0 1 0.0
